data_7127536
loop_
_publ_author_name
'De, Sukanya'
'Jash, Moumita'
'Chowdhury, Chinmay'

_publ_section_title
;
 Palladium(ii) catalysed cascade strategy for the synthesis of
 dibenzo[5,6:7,8]cycloocta[1,2-b]indol-10-ols/-10(15H)-ones: easy access
 to 1,3,5,7-cyclooctatetraenes (COTs).
;
_journal_issue 100
_journal_name_full 'Chemical communications (Cambridge, England)'
_journal_page_first 15659
_journal_page_last 15662
_journal_paper_doi 10.1039/d0cc06538b
_journal_volume 56
_journal_year 2020
_chemical_formula_moiety 'C29 H21 N O3 S'
_chemical_formula_sum 'C29 H21 N O3 S'
_chemical_formula_weight 463.53
_space_group_crystal_system monoclinic
_space_group_IT_number 15
_space_group_name_Hall '-C 2yc'
_space_group_name_H-M_alt 'C 1 2/c 1'
_atom_sites_solution_hydrogens geom
_atom_sites_solution_primary iterative
_audit_creation_date 2020-08-18
_audit_creation_method
;
Olex2 1.2
(compiled 2018.05.29 svn.r3508 for OlexSys, GUI svn.r5506)
;
_audit_update_record
;
2020-09-28 deposited with the CCDC.	2020-11-11 downloaded from the CCDC.
;
_cell_angle_alpha 90
_cell_angle_beta 99.6310(10)
_cell_angle_gamma 90
_cell_formula_units_Z 8
_cell_length_a 17.1953(3)
_cell_length_b 11.2998(3)
_cell_length_c 23.4679(5)
_cell_measurement_reflns_used 9995
_cell_measurement_temperature 100(2)
_cell_measurement_theta_max 66.51
_cell_measurement_theta_min 3.82
_cell_volume 4495.63(17)
_computing_cell_refinement 'SAINT V8.38A (?, 2016)'
_computing_data_reduction 'SAINT V8.38A (?, 2016)'
_computing_molecular_graphics 'Olex2 (Dolomanov et al., 2009)'
_computing_publication_material 'Olex2 (Dolomanov et al., 2009)'
_computing_structure_refinement 'ShelXL (Sheldrick, 2015)'
_computing_structure_solution 'olex2.solve (Bourhis et al., 2015)'
_diffrn_ambient_temperature 100.0
_diffrn_measured_fraction_theta_full 0.997
_diffrn_measured_fraction_theta_max 0.997
_diffrn_measurement_device_type 'Bruker APEX-II CCD'
_diffrn_measurement_method '\f and \w scans'
_diffrn_radiation_type CuK\a
_diffrn_radiation_wavelength 1.54178
_diffrn_reflns_av_R_equivalents 0.0792
_diffrn_reflns_av_unetI/netI 0.0254
_diffrn_reflns_Laue_measured_fraction_full 0.997
_diffrn_reflns_Laue_measured_fraction_max 0.997
_diffrn_reflns_limit_h_max 20
_diffrn_reflns_limit_h_min -20
_diffrn_reflns_limit_k_max 13
_diffrn_reflns_limit_k_min -13
_diffrn_reflns_limit_l_max 27
_diffrn_reflns_limit_l_min -27
_diffrn_reflns_number 86526
_diffrn_reflns_point_group_measured_fraction_full 0.997
_diffrn_reflns_point_group_measured_fraction_max 0.997
_diffrn_reflns_theta_full 66.632
_diffrn_reflns_theta_max 66.632
_diffrn_reflns_theta_min 3.821
_diffrn_standards_number 0
_exptl_absorpt_coefficient_mu 1.544
_exptl_absorpt_correction_T_max 0.7528
_exptl_absorpt_correction_T_min 0.5654
_exptl_absorpt_correction_type multi-scan
_exptl_absorpt_process_details
'SADABS-2016/2 (Bruker,2016/2) was used for absorption correction. wR2(int) was 0.1292 before and 0.0841 after correction. The Ratio of minimum to maximum transmission is 0.7511. The \l/2 correction factor is Not present.'
_exptl_crystal_colour colourless
_exptl_crystal_colour_primary colourless
_exptl_crystal_density_diffrn 1.370
_exptl_crystal_description BLOCK
_exptl_crystal_F_000 1936
_exptl_crystal_size_max 0.654
_exptl_crystal_size_mid 0.42
_exptl_crystal_size_min 0.23
_refine_diff_density_max 0.314
_refine_diff_density_min -0.528
_refine_diff_density_rms 0.060
_refine_ls_extinction_method none
_refine_ls_goodness_of_fit_ref 1.120
_refine_ls_hydrogen_treatment constr
_refine_ls_matrix_type full
_refine_ls_number_parameters 308
_refine_ls_number_reflns 3971
_refine_ls_number_restraints 0
_refine_ls_restrained_S_all 1.120
_refine_ls_R_factor_all 0.0399
_refine_ls_R_factor_gt 0.0394
_refine_ls_shift/su_max 0.001
_refine_ls_shift/su_mean 0.000
_refine_ls_structure_factor_coef Fsqd
_refine_ls_weighting_details 'w=1/[\s^2^(Fo^2^)+(0.0434P)^2^+5.8100P] where P=(Fo^2^+2Fc^2^)/3'
_refine_ls_weighting_scheme calc
_refine_ls_wR_factor_gt 0.0958
_refine_ls_wR_factor_ref 0.0962
_reflns_Friedel_coverage 0.000
_reflns_number_gt 3915
_reflns_number_total 3971
_reflns_threshold_expression 'I > 2\s(I)'
_cod_data_source_file d0cc06538b2.cif
_cod_data_source_block try1_a
_cod_depositor_comments 'Adding full bibliography for 7127535--7127539.cif.'
_cod_original_cell_volume 4495.62(17)
_cod_database_code 7127536
_shelx_shelxl_version_number 2018/3
_shelx_space_group_comment
;
The symmetry employed for this shelxl refinement is uniquely defined
by the following loop, which should always be used as a source of
symmetry information in preference to the above space-group names.
They are only intended as comments.
;
_shelx_estimated_absorpt_t_max 0.718
_shelx_estimated_absorpt_t_min 0.432
_olex2_refinement_description
;
1. Fixed Uiso
 At 1.2 times of:
  All C(H) groups, All C(H,H) groups
 At 1.5 times of:
  All C(H,H,H) groups
2.a Secondary CH2 refined with riding coordinates:
 C9(H00A,H00B)
2.b Aromatic/amide H refined with riding coordinates:
 C28(H00E), C11(H00F), C2(H00H), C24(H00J), C25(H00K), C5(H00N), C20(H00O),
 C27(H00P), C17(H00Q), C14(H00R), C19(H00S), C4(H00T), C18(H00U), C3(H00V),
 C13(H00W), C12(H00X)
2.c Idealised Me refined as rotating group:
 C29(H00C,H00D,H00G)
;
_olex2_submission_special_instructions 'No special instructions were received'

loop_
_space_group_symop_operation_xyz
'x, y, z'
'-x, y, -z+1/2'
'x+1/2, y+1/2, z'
'-x+1/2, y+1/2, -z+1/2'
'-x, -y, -z'
'x, -y, z-1/2'
'-x+1/2, -y+1/2, -z'
'x+1/2, -y+1/2, z-1/2'

loop_
_atom_site_label
_atom_site_type_symbol
_atom_site_fract_x
_atom_site_fract_y
_atom_site_fract_z
_atom_site_U_iso_or_equiv
_atom_site_adp_type
_atom_site_occupancy
_atom_site_site_symmetry_order
_atom_site_calc_flag
_atom_site_refinement_flags_posn
_atom_site_refinement_flags_adp
_atom_site_refinement_flags_occupancy
_atom_site_disorder_assembly
_atom_site_disorder_group
S001 S 0.19748(2) 0.66768(3) 0.69339(2) 0.01359(12) Uani 1 1 d . . . . .
O002 O 0.16801(7) 0.54944(10) 0.68907(5) 0.0178(3) Uani 1 1 d . . . . .
O003 O 0.15088(6) 0.76163(10) 0.71078(5) 0.0182(3) Uani 1 1 d . . . . .
O004 O 0.38861(7) 0.69994(11) 0.49730(5) 0.0217(3) Uani 1 1 d . . . . .
N005 N 0.21585(8) 0.70694(12) 0.62667(6) 0.0133(3) Uani 1 1 d . . . . .
C006 C 0.20387(9) 0.51028(14) 0.57806(6) 0.0142(3) Uani 1 1 d . . . . .
C007 C 0.30115(9) 0.68005(14) 0.56338(7) 0.0132(3) Uani 1 1 d . . . . .
C008 C 0.25526(9) 0.81668(14) 0.62234(7) 0.0144(3) Uani 1 1 d . . . . .
C009 C 0.30836(9) 0.80168(14) 0.58408(7) 0.0143(3) Uani 1 1 d . . . . .
C00A C 0.32957(10) 0.38725(14) 0.59350(7) 0.0160(3) Uani 1 1 d . . . . .
C00B C 0.24531(9) 0.62466(14) 0.58967(6) 0.0125(3) Uani 1 1 d . . . . .
C00C C 0.34544(9) 0.63416(15) 0.51912(7) 0.0153(3) Uani 1 1 d . . . . .
C00D C 0.37645(9) 0.43022(14) 0.55470(7) 0.0156(3) Uani 1 1 d . . . . .
C00E C 0.33667(10) 0.56713(14) 0.74155(7) 0.0160(3) Uani 1 1 d . . . . .
H00E H 0.318006 0.497818 0.720739 0.019 Uiso 1 1 calc R . . . .
C00F C 0.45706(10) 0.40543(15) 0.56439(7) 0.0198(4) Uani 1 1 d . . . . .
H00F H 0.488823 0.432797 0.537651 0.024 Uiso 1 1 calc R . . . .
C00G C 0.43883(10) 0.66991(15) 0.80656(7) 0.0187(4) Uani 1 1 d . . . . .
C00H C 0.24547(10) 0.92390(15) 0.64924(7) 0.0191(4) Uani 1 1 d . . . . .
H00H H 0.207860 0.933108 0.674308 0.023 Uiso 1 1 calc R . . . .
C00I C 0.34033(9) 0.50388(14) 0.50327(7) 0.0158(3) Uani 1 1 d . . . . .
H00A H 0.284434 0.481079 0.491064 0.019 Uiso 1 1 calc R . . . .
H00B H 0.368681 0.489186 0.470552 0.019 Uiso 1 1 calc R . . . .
C00J C 0.31807(10) 0.77221(15) 0.76667(7) 0.0180(4) Uani 1 1 d . . . . .
H00J H 0.286396 0.841552 0.763513 0.022 Uiso 1 1 calc R . . . .
C00K C 0.39197(10) 0.77167(15) 0.80065(7) 0.0198(4) Uani 1 1 d . . . . .
H00K H 0.411278 0.841870 0.820381 0.024 Uiso 1 1 calc R . . . .
C00L C 0.29080(9) 0.66939(14) 0.73712(7) 0.0145(3) Uani 1 1 d . . . . .
C00M C 0.24231(9) 0.40057(14) 0.58028(7) 0.0153(3) Uani 1 1 d . . . . .
C00N C 0.35487(10) 0.89738(15) 0.57244(7) 0.0176(4) Uani 1 1 d . . . . .
H00N H 0.390943 0.889344 0.546123 0.021 Uiso 1 1 calc R . . . .
C00O C 0.12132(9) 0.51475(15) 0.56389(7) 0.0162(3) Uani 1 1 d . . . . .
H00O H 0.095027 0.588771 0.563468 0.019 Uiso 1 1 calc R . . . .
C00P C 0.40986(10) 0.56796(15) 0.77672(7) 0.0179(4) Uani 1 1 d . . . . .
H00P H 0.440896 0.497954 0.780603 0.022 Uiso 1 1 calc R . . . .
C00Q C 0.19704(10) 0.29812(15) 0.56754(7) 0.0200(4) Uani 1 1 d . . . . .
H00Q H 0.222553 0.223328 0.569225 0.024 Uiso 1 1 calc R . . . .
C00R C 0.36506(11) 0.32404(14) 0.64216(7) 0.0196(4) Uani 1 1 d . . . . .
H00R H 0.333636 0.295594 0.668900 0.023 Uiso 1 1 calc R . . . .
C00S C 0.07782(10) 0.41246(16) 0.55053(7) 0.0199(4) Uani 1 1 d . . . . .
H00S H 0.022087 0.416740 0.540015 0.024 Uiso 1 1 calc R . . . .
C00T C 0.34730(10) 1.00413(15) 0.60004(7) 0.0214(4) Uani 1 1 d . . . . .
H00T H 0.379342 1.069361 0.593188 0.026 Uiso 1 1 calc R . . . .
C00U C 0.11555(10) 0.30374(16) 0.55248(7) 0.0216(4) Uani 1 1 d . . . . .
H00U H 0.085755 0.233388 0.543554 0.026 Uiso 1 1 calc R . . . .
C00V C 0.29329(11) 1.01701(15) 0.63772(7) 0.0221(4) Uani 1 1 d . . . . .
H00V H 0.289055 1.091220 0.655977 0.027 Uiso 1 1 calc R . . . .
C00W C 0.44594(11) 0.30222(15) 0.65196(8) 0.0229(4) Uani 1 1 d . . . . .
H00W H 0.469616 0.260598 0.685594 0.028 Uiso 1 1 calc R . . . .
C00X C 0.49160(10) 0.34133(16) 0.61256(8) 0.0235(4) Uani 1 1 d . . . . .
H00X H 0.546479 0.324436 0.618394 0.028 Uiso 1 1 calc R . . . .
C00Y C 0.51890(10) 0.67216(17) 0.84398(8) 0.0246(4) Uani 1 1 d . . . . .
H00C H 0.553631 0.725600 0.826972 0.037 Uiso 1 1 calc GR . . . .
H00D H 0.541326 0.592227 0.846609 0.037 Uiso 1 1 calc GR . . . .
H00G H 0.513897 0.700118 0.882729 0.037 Uiso 1 1 calc GR . . . .

loop_
_atom_site_aniso_label
_atom_site_aniso_U_11
_atom_site_aniso_U_22
_atom_site_aniso_U_33
_atom_site_aniso_U_23
_atom_site_aniso_U_13
_atom_site_aniso_U_12
S001 0.0138(2) 0.0155(2) 0.0113(2) 0.00070(14) 0.00173(15) 0.00006(14)
O002 0.0191(6) 0.0173(6) 0.0168(6) 0.0015(4) 0.0025(5) -0.0046(5)
O003 0.0170(6) 0.0213(6) 0.0169(6) -0.0016(5) 0.0041(5) 0.0045(5)
O004 0.0218(6) 0.0215(6) 0.0236(6) 0.0032(5) 0.0089(5) 0.0001(5)
N005 0.0154(6) 0.0124(7) 0.0121(7) 0.0007(5) 0.0024(5) 0.0005(5)
C006 0.0168(8) 0.0156(8) 0.0100(7) -0.0004(6) 0.0013(6) -0.0025(6)
C007 0.0117(7) 0.0142(8) 0.0123(8) 0.0011(6) -0.0016(6) 0.0009(6)
C008 0.0151(8) 0.0141(8) 0.0126(8) 0.0023(6) -0.0020(6) -0.0004(6)
C009 0.0127(7) 0.0163(8) 0.0121(8) 0.0014(6) -0.0037(6) 0.0007(6)
C00A 0.0194(8) 0.0110(8) 0.0166(8) -0.0037(6) 0.0005(7) 0.0009(6)
C00B 0.0126(7) 0.0132(8) 0.0106(7) 0.0001(6) -0.0014(6) 0.0022(6)
C00C 0.0131(7) 0.0187(8) 0.0129(8) 0.0022(6) -0.0013(6) 0.0034(7)
C00D 0.0180(8) 0.0125(8) 0.0151(8) -0.0042(6) -0.0007(6) 0.0015(6)
C00E 0.0184(8) 0.0146(8) 0.0153(8) 0.0009(6) 0.0035(6) -0.0007(6)
C00F 0.0166(8) 0.0196(9) 0.0224(9) -0.0026(7) 0.0010(7) 0.0022(7)
C00G 0.0173(8) 0.0252(9) 0.0131(8) 0.0016(6) 0.0007(7) -0.0005(7)
C00H 0.0262(9) 0.0162(8) 0.0142(8) 0.0002(6) 0.0019(7) 0.0019(7)
C00I 0.0147(8) 0.0191(9) 0.0134(8) -0.0013(6) 0.0022(6) 0.0021(6)
C00J 0.0216(8) 0.0165(8) 0.0154(8) -0.0003(6) 0.0016(7) 0.0030(7)
C00K 0.0227(9) 0.0196(9) 0.0162(8) -0.0026(7) 0.0003(7) -0.0023(7)
C00L 0.0162(8) 0.0172(8) 0.0101(8) 0.0024(6) 0.0021(6) -0.0001(6)
C00M 0.0174(8) 0.0162(8) 0.0118(8) -0.0007(6) 0.0011(6) -0.0001(6)
C00N 0.0158(8) 0.0188(9) 0.0169(8) 0.0032(6) -0.0013(7) -0.0023(7)
C00O 0.0159(8) 0.0190(8) 0.0133(8) 0.0007(6) 0.0009(6) 0.0003(6)
C00P 0.0172(8) 0.0187(9) 0.0178(8) 0.0036(6) 0.0028(7) 0.0028(7)
C00Q 0.0250(9) 0.0157(8) 0.0194(9) -0.0024(7) 0.0038(7) -0.0018(7)
C00R 0.0265(9) 0.0129(8) 0.0182(9) -0.0007(6) 0.0005(7) 0.0017(7)
C00S 0.0159(8) 0.0268(9) 0.0166(8) -0.0008(7) 0.0014(7) -0.0057(7)
C00T 0.0253(9) 0.0161(9) 0.0204(9) 0.0038(7) -0.0031(7) -0.0050(7)
C00U 0.0234(9) 0.0208(9) 0.0207(9) -0.0030(7) 0.0037(7) -0.0085(7)
C00V 0.0330(10) 0.0132(8) 0.0185(9) -0.0006(7) -0.0006(7) -0.0008(7)
C00W 0.0281(9) 0.0161(8) 0.0208(9) 0.0006(7) -0.0071(7) 0.0047(7)
C00X 0.0183(8) 0.0216(9) 0.0281(10) -0.0026(7) -0.0037(7) 0.0049(7)
C00Y 0.0197(9) 0.0320(10) 0.0203(9) -0.0011(7) -0.0025(7) 0.0007(7)

loop_
_atom_type_symbol
_atom_type_description
_atom_type_scat_dispersion_real
_atom_type_scat_dispersion_imag
_atom_type_scat_source
C C 0.0181 0.0091 'International Tables Vol C Tables 4.2.6.8 and 6.1.1.4'
H H 0.0000 0.0000 'International Tables Vol C Tables 4.2.6.8 and 6.1.1.4'
N N 0.0311 0.0180 'International Tables Vol C Tables 4.2.6.8 and 6.1.1.4'
O O 0.0492 0.0322 'International Tables Vol C Tables 4.2.6.8 and 6.1.1.4'
S S 0.3331 0.5567 'International Tables Vol C Tables 4.2.6.8 and 6.1.1.4'

loop_
_geom_angle_atom_site_label_1
_geom_angle_atom_site_label_2
_geom_angle_atom_site_label_3
_geom_angle
_geom_angle_site_symmetry_1
_geom_angle_site_symmetry_3
_geom_angle_publ_flag
O002 S001 O003 120.42(7) . . ?
O002 S001 N005 107.23(7) . . ?
O002 S001 C00L 109.34(7) . . ?
O003 S001 N005 105.51(7) . . ?
O003 S001 C00L 109.04(7) . . ?
N005 S001 C00L 104.01(7) . . ?
C008 N005 S001 117.05(10) . . ?
C00B N005 S001 121.98(11) . . ?
C00B N005 C008 107.65(12) . . ?
C00M C006 C00B 123.79(14) . . ?
C00M C006 C00O 119.51(14) . . ?
C00O C006 C00B 116.69(14) . . ?
C009 C007 C00C 122.65(14) . . ?
C00B C007 C009 107.85(14) . . ?
C00B C007 C00C 129.40(15) . . ?
C009 C008 N005 108.10(14) . . ?
C00H C008 N005 129.14(15) . . ?
C00H C008 C009 122.75(15) . . ?
C008 C009 C007 107.54(14) . . ?
C008 C009 C00N 119.30(15) . . ?
C00N C009 C007 133.16(15) . . ?
C00D C00A C00M 119.98(14) . . ?
C00R C00A C00D 119.23(15) . . ?
C00R C00A C00M 120.61(15) . . ?
N005 C00B C006 118.29(13) . . ?
C007 C00B N005 108.85(13) . . ?
C007 C00B C006 131.75(14) . . ?
O004 C00C C007 120.05(15) . . ?
O004 C00C C00I 120.12(15) . . ?
C007 C00C C00I 119.75(14) . . ?
C00A C00D C00I 120.39(14) . . ?
C00F C00D C00A 119.27(15) . . ?
C00F C00D C00I 120.34(15) . . ?
C00L C00E H00E 120.5 . . ?
C00P C00E H00E 120.5 . . ?
C00P C00E C00L 119.05(15) . . ?
C00D C00F H00F 119.5 . . ?
C00X C00F C00D 121.01(16) . . ?
C00X C00F H00F 119.5 . . ?
C00K C00G C00Y 120.01(15) . . ?
C00P C00G C00K 118.54(15) . . ?
C00P C00G C00Y 121.44(15) . . ?
C008 C00H H00H 121.6 . . ?
C008 C00H C00V 116.82(16) . . ?
C00V C00H H00H 121.6 . . ?
C00C C00I H00A 109.7 . . ?
C00C C00I H00B 109.7 . . ?
C00D C00I C00C 109.83(13) . . ?
C00D C00I H00A 109.7 . . ?
C00D C00I H00B 109.7 . . ?
H00A C00I H00B 108.2 . . ?
C00K C00J H00J 120.5 . . ?
C00K C00J C00L 118.92(15) . . ?
C00L C00J H00J 120.5 . . ?
C00G C00K H00K 119.3 . . ?
C00J C00K C00G 121.32(16) . . ?
C00J C00K H00K 119.3 . . ?
C00E C00L S001 119.05(12) . . ?
C00E C00L C00J 121.02(15) . . ?
C00J C00L S001 119.93(12) . . ?
C006 C00M C00A 123.37(14) . . ?
C00Q C00M C006 118.79(15) . . ?
C00Q C00M C00A 117.80(14) . . ?
C009 C00N H00N 120.7 . . ?
C00T C00N C009 118.69(16) . . ?
C00T C00N H00N 120.7 . . ?
C006 C00O H00O 119.7 . . ?
C00S C00O C006 120.69(15) . . ?
C00S C00O H00O 119.7 . . ?
C00E C00P C00G 121.12(16) . . ?
C00E C00P H00P 119.4 . . ?
C00G C00P H00P 119.4 . . ?
C00M C00Q H00Q 119.4 . . ?
C00U C00Q C00M 121.23(16) . . ?
C00U C00Q H00Q 119.4 . . ?
C00A C00R H00R 119.6 . . ?
C00W C00R C00A 120.84(16) . . ?
C00W C00R H00R 119.6 . . ?
C00O C00S H00S 120.0 . . ?
C00O C00S C00U 120.02(15) . . ?
C00U C00S H00S 120.0 . . ?
C00N C00T H00T 119.6 . . ?
C00N C00T C00V 120.84(16) . . ?
C00V C00T H00T 119.6 . . ?
C00Q C00U H00U 120.1 . . ?
C00S C00U C00Q 119.72(16) . . ?
C00S C00U H00U 120.1 . . ?
C00H C00V C00T 121.57(16) . . ?
C00H C00V H00V 119.2 . . ?
C00T C00V H00V 119.2 . . ?
C00R C00W H00W 120.1 . . ?
C00X C00W C00R 119.75(16) . . ?
C00X C00W H00W 120.1 . . ?
C00F C00X H00X 120.1 . . ?
C00W C00X C00F 119.85(16) . . ?
C00W C00X H00X 120.1 . . ?
C00G C00Y H00C 109.5 . . ?
C00G C00Y H00D 109.5 . . ?
C00G C00Y H00G 109.5 . . ?
H00C C00Y H00D 109.5 . . ?
H00C C00Y H00G 109.5 . . ?
H00D C00Y H00G 109.5 . . ?

loop_
_geom_bond_atom_site_label_1
_geom_bond_atom_site_label_2
_geom_bond_distance
_geom_bond_site_symmetry_2
_geom_bond_publ_flag
S001 O002 1.4265(12) . ?
S001 O003 1.4301(12) . ?
S001 N005 1.7070(13) . ?
S001 C00L 1.7544(16) . ?
O004 C00C 1.222(2) . ?
N005 C008 1.425(2) . ?
N005 C00B 1.422(2) . ?
C006 C00B 1.479(2) . ?
C006 C00M 1.402(2) . ?
C006 C00O 1.404(2) . ?
C007 C009 1.456(2) . ?
C007 C00B 1.376(2) . ?
C007 C00C 1.481(2) . ?
C008 C009 1.394(2) . ?
C008 C00H 1.389(2) . ?
C009 C00N 1.399(2) . ?
C00A C00D 1.400(2) . ?
C00A C00M 1.488(2) . ?
C00A C00R 1.398(2) . ?
C00C C00I 1.517(2) . ?
C00D C00F 1.395(2) . ?
C00D C00I 1.512(2) . ?
C00E H00E 0.9500 . ?
C00E C00L 1.393(2) . ?
C00E C00P 1.385(2) . ?
C00F H00F 0.9500 . ?
C00F C00X 1.389(3) . ?
C00G C00K 1.398(2) . ?
C00G C00P 1.396(2) . ?
C00G C00Y 1.504(2) . ?
C00H H00H 0.9500 . ?
C00H C00V 1.390(2) . ?
C00I H00A 0.9900 . ?
C00I H00B 0.9900 . ?
C00J H00J 0.9500 . ?
C00J C00K 1.383(2) . ?
C00J C00L 1.393(2) . ?
C00K H00K 0.9500 . ?
C00M C00Q 1.399(2) . ?
C00N H00N 0.9500 . ?
C00N C00T 1.386(2) . ?
C00O H00O 0.9500 . ?
C00O C00S 1.384(2) . ?
C00P H00P 0.9500 . ?
C00Q H00Q 0.9500 . ?
C00Q C00U 1.388(2) . ?
C00R H00R 0.9500 . ?
C00R C00W 1.393(3) . ?
C00S H00S 0.9500 . ?
C00S C00U 1.386(3) . ?
C00T H00T 0.9500 . ?
C00T C00V 1.393(3) . ?
C00U H00U 0.9500 . ?
C00V H00V 0.9500 . ?
C00W H00W 0.9500 . ?
C00W C00X 1.382(3) . ?
C00X H00X 0.9500 . ?
C00Y H00C 0.9800 . ?
C00Y H00D 0.9800 . ?
C00Y H00G 0.9800 . ?
